data_4125519
loop_
_publ_author_name
'Georgiou, Irene'
'Kervyn, Simon'
'Rossignon, Alexandre'
'De Leo, Federica'
'Wouters, Johan'
'Bruylants, Gilles'
'Bonifazi, Davide'

_publ_section_title
;
 Versatile Self-Adapting Boronic Acids for H-Bond Recognition: From
 Discrete to Polymeric Supramolecules.
;
_journal_issue 7
_journal_name_full 'Journal of the American Chemical Society'
_journal_page_first 2710
_journal_page_last 2727
_journal_paper_doi 10.1021/jacs.6b11362
_journal_volume 139
_journal_year 2017
_chemical_formula_moiety 'C9 H13 B O2, C12 H8 N2'
_chemical_formula_sum 'C21 H21 B N2 O2'
_chemical_formula_weight 344.21
_chemical_name_systematic
;
 ?
;
_space_group_IT_number 13
_symmetry_cell_setting monoclinic
_symmetry_space_group_name_Hall '-P 2yc'
_symmetry_space_group_name_H-M 'P 1 2/c 1'
_atom_sites_solution_hydrogens geom
_atom_sites_solution_primary direct
_atom_sites_solution_secondary difmap
_audit_creation_method SHELXL-97
_cell_angle_alpha 90.00
_cell_angle_beta 114.836(4)
_cell_angle_gamma 90.00
_cell_formula_units_Z 8
_cell_length_a 26.2971(10)
_cell_length_b 7.0717(2)
_cell_length_c 22.6474(8)
_cell_measurement_reflns_used 7873
_cell_measurement_temperature 293(2)
_cell_measurement_theta_max 67.1230
_cell_measurement_theta_min 2.1370
_cell_volume 3822.1(3)
_computing_cell_refinement
;
CrysAlisPro, Agilent Technologies,
Version 1.171.37.34 (release 22-05-2014 CrysAlis171 .NET)
(compiled May 22 2014,16:03:01)
;
_computing_data_collection
;
CrysAlisPro, Agilent Technologies,
Version 1.171.37.34 (release 22-05-2014 CrysAlis171 .NET)
(compiled May 22 2014,16:03:01)
;
_computing_data_reduction
;
CrysAlisPro, Agilent Technologies,
Version 1.171.37.34 (release 22-05-2014 CrysAlis171 .NET)
(compiled May 22 2014,16:03:01)
;
_computing_structure_refinement 'SHELXL-97 (Sheldrick, 1997)'
_computing_structure_solution Superflip
_diffrn_ambient_temperature 293(2)
_diffrn_detector 'CCD plate'
_diffrn_detector_area_resol_mean 5.1856
_diffrn_detector_type Ruby
_diffrn_measured_fraction_theta_full 0.982
_diffrn_measured_fraction_theta_max 0.982
_diffrn_measurement_device 'four-circle diffractometer'
_diffrn_measurement_device_type 'Xcalibur, Ruby, Gemini ultra'
_diffrn_measurement_method '\w scans'
_diffrn_radiation_monochromator mirror
_diffrn_radiation_source 'fine-focus sealed tube'
_diffrn_radiation_type CuK\a
_diffrn_radiation_wavelength 1.54184
_diffrn_reflns_av_R_equivalents 0.0228
_diffrn_reflns_av_sigmaI/netI 0.0270
_diffrn_reflns_limit_h_max 31
_diffrn_reflns_limit_h_min -29
_diffrn_reflns_limit_k_max 8
_diffrn_reflns_limit_k_min -4
_diffrn_reflns_limit_l_max 26
_diffrn_reflns_limit_l_min -26
_diffrn_reflns_number 15737
_diffrn_reflns_theta_full 67.14
_diffrn_reflns_theta_max 67.14
_diffrn_reflns_theta_min 3.90
_exptl_absorpt_coefficient_mu 0.606
_exptl_absorpt_correction_T_max 0.9645
_exptl_absorpt_correction_T_min 0.7124
_exptl_absorpt_correction_type multi-scan
_exptl_absorpt_process_details
;
CrysAlisPro, Agilent Technologies,
Version 1.171.37.34 (release 22-05-2014 CrysAlis171 .NET)
(compiled May 22 2014,16:03:01)
Empirical absorption correction using spherical harmonics,
 implemented in SCALE3 ABSPACK scaling algorithm.
;
_exptl_crystal_colour colourless
_exptl_crystal_density_diffrn 1.196
_exptl_crystal_density_method 'not measured'
_exptl_crystal_description Plate
_exptl_crystal_F_000 1456
_exptl_crystal_size_max 0.60
_exptl_crystal_size_mid 0.28
_exptl_crystal_size_min 0.06
_refine_diff_density_max 0.361
_refine_diff_density_min -0.440
_refine_diff_density_rms 0.038
_refine_ls_extinction_method none
_refine_ls_goodness_of_fit_ref 1.096
_refine_ls_hydrogen_treatment mixed
_refine_ls_matrix_type full
_refine_ls_number_parameters 489
_refine_ls_number_reflns 6724
_refine_ls_number_restraints 0
_refine_ls_restrained_S_all 1.096
_refine_ls_R_factor_all 0.0663
_refine_ls_R_factor_gt 0.0560
_refine_ls_shift/su_max 0.001
_refine_ls_shift/su_mean 0.000
_refine_ls_structure_factor_coef Fsqd
_refine_ls_weighting_details 'calc w=1/[\s^2^(Fo^2^)+(0.0916P)^2^+0.7088P] where P=(Fo^2^+2Fc^2^)/3'
_refine_ls_weighting_scheme calc
_refine_ls_wR_factor_gt 0.1604
_refine_ls_wR_factor_ref 0.1776
_reflns_number_gt 5427
_reflns_number_total 6724
_reflns_threshold_expression >2sigma(I)
_cod_data_source_file ja6b11362_si_028.cif
_cod_data_source_block shelxl
_cod_depositor_comments 'Adding full bibliography for 4125513--4125529.cif.'
_cod_original_cell_volume 3822.1(2)
_cod_original_sg_symbol_H-M 'P 2/c'
_cod_database_code 4125519

loop_
_symmetry_equiv_pos_as_xyz
'x, y, z'
'-x, y, -z+1/2'
'-x, -y, -z'
'x, -y, z-1/2'

loop_
_atom_site_label
_atom_site_type_symbol
_atom_site_fract_x
_atom_site_fract_y
_atom_site_fract_z
_atom_site_U_iso_or_equiv
_atom_site_adp_type
_atom_site_occupancy
_atom_site_symmetry_multiplicity
_atom_site_calc_flag
_atom_site_refinement_flags
_atom_site_disorder_assembly
_atom_site_disorder_group
C1 C 0.66671(8) 0.1598(3) 0.85648(9) 0.0657(5) Uani 1 1 d . A .
C2 C 0.66244(9) -0.0059(3) 0.82043(9) 0.0689(5) Uani 1 1 d . . .
C3 C 0.70153(9) -0.0418(3) 0.79569(10) 0.0738(5) Uani 1 1 d . . .
H3 H 0.6988 -0.1539 0.7731 0.089 Uiso 1 1 calc R . .
C4 C 0.74436(9) 0.0824(3) 0.80328(10) 0.0718(5) Uani 1 1 d . . .
C5 C 0.74839(8) 0.2439(3) 0.83885(10) 0.0717(5) Uani 1 1 d . . .
H5 H 0.7769 0.3298 0.8446 0.086 Uiso 1 1 calc R . .
C6 C 0.71138(8) 0.2832(3) 0.86647(9) 0.0680(5) Uani 1 1 d . . .
C7 C 0.61510(12) -0.1444(4) 0.80711(15) 0.1002(8) Uani 1 1 d . . .
H7A H 0.6213 -0.2554 0.7867 0.150 Uiso 1 1 calc R . .
H7B H 0.5803 -0.0868 0.7788 0.150 Uiso 1 1 calc R . .
H7C H 0.6136 -0.1788 0.8474 0.150 Uiso 1 1 calc R . .
C8 C 0.78422(12) 0.0461(5) 0.77241(14) 0.0986(8) Uani 1 1 d . . .
H8A H 0.7653 0.0677 0.7264 0.148 Uiso 1 1 calc R . .
H8B H 0.7970 -0.0824 0.7803 0.148 Uiso 1 1 calc R . .
H8C H 0.8157 0.1300 0.7909 0.148 Uiso 1 1 calc R . .
C9 C 0.71979(12) 0.4604(4) 0.90645(15) 0.0985(8) Uani 1 1 d . . .
H9A H 0.7453 0.4350 0.9507 0.148 Uiso 1 1 calc R . .
H9B H 0.6845 0.5010 0.9051 0.148 Uiso 1 1 calc R . .
H9C H 0.7349 0.5580 0.8891 0.148 Uiso 1 1 calc R . .
B1 B 0.62142(10) 0.2044(4) 0.88361(11) 0.0711(6) Uani 1 1 d . . .
O1 O 0.63963(19) 0.2424(7) 0.9492(2) 0.1013(13) Uani 0.54 1 d P A 1
H1 H 0.6125 0.2632 0.9573 0.152 Uiso 0.54 1 calc PR A 1
O2 O 0.5754(3) 0.3122(7) 0.8464(3) 0.1064(16) Uani 0.54 1 d P A 1
H2 H 0.5553 0.3252 0.8656 0.160 Uiso 0.54 1 calc PR A 1
O1' O 0.6251(2) 0.1218(8) 0.9382(3) 0.1013(13) Uani 0.46 1 d P A 2
H1' H 0.5991 0.1575 0.9465 0.152 Uiso 0.46 1 calc PR A 2
O2' O 0.5683(3) 0.1965(8) 0.8435(4) 0.1064(16) Uani 0.46 1 d P A 2
H2' H 0.5491 0.2222 0.8632 0.160 Uiso 0.46 1 calc PR A 2
C11 C 0.84296(8) 0.3826(3) 0.68711(9) 0.0629(5) Uani 1 1 d . . .
C12 C 0.79223(8) 0.4551(3) 0.64041(10) 0.0705(5) Uani 1 1 d . . .
C13 C 0.76262(9) 0.3551(4) 0.58382(10) 0.0801(6) Uani 1 1 d . . .
H13 H 0.7297 0.4068 0.5528 0.096 Uiso 1 1 calc R . .
C14 C 0.77998(10) 0.1827(4) 0.57183(10) 0.0827(7) Uani 1 1 d . . .
C15 C 0.82990(10) 0.1121(4) 0.61762(11) 0.0803(6) Uani 1 1 d . . .
H15 H 0.8426 -0.0042 0.6101 0.096 Uiso 1 1 calc R . .
C16 C 0.86188(9) 0.2097(3) 0.67474(10) 0.0710(5) Uani 1 1 d . . .
C17 C 0.76942(12) 0.6404(4) 0.65130(16) 0.1047(8) Uani 1 1 d . . .
H17A H 0.7396 0.6815 0.6113 0.157 Uiso 1 1 calc R . .
H17B H 0.7987 0.7333 0.6657 0.157 Uiso 1 1 calc R . .
H17C H 0.7553 0.6245 0.6838 0.157 Uiso 1 1 calc R . .
C18 C 0.74538(13) 0.0726(6) 0.51014(14) 0.1236(12) Uani 1 1 d . . .
H18A H 0.7063 0.0835 0.5008 0.185 Uiso 1 1 calc R . .
H18B H 0.7562 -0.0581 0.5163 0.185 Uiso 1 1 calc R . .
H18C H 0.7518 0.1231 0.4745 0.185 Uiso 1 1 calc R . .
C19 C 0.91565(13) 0.1232(5) 0.72263(14) 0.1085(9) Uani 1 1 d . . .
H19A H 0.9459 0.2107 0.7314 0.163 Uiso 1 1 calc R . .
H19B H 0.9230 0.0089 0.7047 0.163 Uiso 1 1 calc R . .
H19C H 0.9124 0.0949 0.7623 0.163 Uiso 1 1 calc R . .
B2 B 0.87772(10) 0.4942(4) 0.75211(11) 0.0666(5) Uani 1 1 d . . .
O3 O 0.85843(7) 0.5034(3) 0.79801(8) 0.0932(5) Uani 1 1 d . . .
O4 O 0.92622(9) 0.5746(4) 0.76034(9) 0.1186(8) Uani 1 1 d . . .
H3O H 0.8809(15) 0.574(5) 0.8325(17) 0.129(11) Uiso 1 1 d . . .
H4O H 0.9450(15) 0.620(5) 0.7996(19) 0.135(12) Uiso 1 1 d . . .
C21 C 0.53236(8) 0.2867(3) 0.56911(10) 0.0651(5) Uani 1 1 d . . .
C22 C 0.55766(10) 0.3146(4) 0.67847(11) 0.0872(7) Uani 1 1 d . . .
H22 H 0.5478 0.3146 0.7134 0.105 Uiso 1 1 calc R . .
C23 C 0.61400(11) 0.3428(4) 0.69148(15) 0.1019(9) Uani 1 1 d . . .
H23 H 0.6408 0.3594 0.7339 0.122 Uiso 1 1 calc R . .
C24 C 0.62845(11) 0.3453(4) 0.64114(17) 0.1018(9) Uani 1 1 d . . .
H24 H 0.6656 0.3656 0.6485 0.122 Uiso 1 1 calc R . .
C25 C 0.58793(10) 0.3175(3) 0.57793(14) 0.0831(6) Uani 1 1 d . . .
C26 C 0.60063(14) 0.3169(4) 0.5219(2) 0.1065(10) Uani 1 1 d . . .
H26 H 0.6372 0.3405 0.5277 0.128 Uiso 1 1 calc R . .
C27 C 0.56186(16) 0.2837(4) 0.4627(2) 0.1061(10) Uani 1 1 d . . .
H27 H 0.5716 0.2854 0.4277 0.127 Uiso 1 1 calc R . .
C28 C 0.50593(12) 0.2459(3) 0.45162(13) 0.0814(7) Uani 1 1 d . . .
C29 C 0.46442(16) 0.2040(4) 0.38984(14) 0.0987(9) Uani 1 1 d . . .
H29 H 0.4732 0.2024 0.3541 0.118 Uiso 1 1 calc R . .
C30 C 0.41231(16) 0.1664(4) 0.38202(12) 0.0987(8) Uani 1 1 d . . .
H30 H 0.3847 0.1364 0.3411 0.118 Uiso 1 1 calc R . .
C31 C 0.39982(11) 0.1726(4) 0.43610(11) 0.0838(6) Uani 1 1 d . . .
H31 H 0.3633 0.1469 0.4300 0.101 Uiso 1 1 calc R . .
C32 C 0.49036(9) 0.2489(3) 0.50448(10) 0.0641(5) Uani 1 1 d . . .
N1 N 0.51750(7) 0.2880(3) 0.61960(8) 0.0696(4) Uani 1 1 d . . .
N2 N 0.43712(7) 0.2131(2) 0.49540(8) 0.0681(4) Uani 1 1 d . . .
C41 C 0.01369(8) 0.7061(2) 0.94608(9) 0.0565(4) Uani 1 1 d . . .
C42 C 0.05102(10) 0.6385(3) 0.87326(12) 0.0789(6) Uani 1 1 d . . .
H42 H 0.0457 0.6097 0.8310 0.095 Uiso 1 1 calc R . .
C43 C 0.10570(10) 0.6502(4) 0.92071(14) 0.0879(7) Uani 1 1 d . . .
H43 H 0.1359 0.6290 0.9104 0.105 Uiso 1 1 calc R . .
C44 C 0.11389(10) 0.6932(3) 0.98238(13) 0.0834(6) Uani 1 1 d . . .
H44 H 0.1501 0.7032 1.0149 0.100 Uiso 1 1 calc R . .
C45 C 0.06804(9) 0.7224(3) 0.99704(10) 0.0664(5) Uani 1 1 d . . .
C46 C 0.07422(11) 0.7682(3) 1.06124(10) 0.0768(6) Uani 1 1 d . . .
H46 H 0.1100 0.7787 1.0947 0.092 Uiso 1 1 calc R . .
C47 C 0.02992(11) 0.7959(3) 1.07402(10) 0.0769(6) Uani 1 1 d . . .
H47 H 0.0353 0.8262 1.1162 0.092 Uiso 1 1 calc R . .
C48 C -0.02579(10) 0.7801(3) 1.02441(9) 0.0645(5) Uani 1 1 d . . .
C49 C -0.07304(12) 0.8078(3) 1.03630(11) 0.0801(6) Uani 1 1 d . . .
H49 H -0.0690 0.8384 1.0780 0.096 Uiso 1 1 calc R . .
C50 C -0.12486(12) 0.7904(4) 0.98753(14) 0.0873(7) Uani 1 1 d . . .
H50 H -0.1566 0.8098 0.9951 0.105 Uiso 1 1 calc R . .
C51 C -0.12966(10) 0.7427(3) 0.92559(12) 0.0766(6) Uani 1 1 d . . .
H51 H -0.1654 0.7305 0.8923 0.092 Uiso 1 1 calc R . .
C52 C -0.03445(8) 0.7333(2) 0.95993(8) 0.0559(4) Uani 1 1 d . . .
N3 N 0.00594(7) 0.6657(2) 0.88429(8) 0.0650(4) Uani 1 1 d . . .
N4 N -0.08654(7) 0.7139(2) 0.91161(8) 0.0628(4) Uani 1 1 d . . .

loop_
_atom_site_aniso_label
_atom_site_aniso_U_11
_atom_site_aniso_U_22
_atom_site_aniso_U_33
_atom_site_aniso_U_23
_atom_site_aniso_U_13
_atom_site_aniso_U_12
C1 0.0616(10) 0.0841(13) 0.0493(9) 0.0115(9) 0.0211(8) 0.0124(10)
C2 0.0685(11) 0.0811(13) 0.0575(10) 0.0089(10) 0.0268(9) 0.0020(10)
C3 0.0828(13) 0.0806(13) 0.0601(11) -0.0023(10) 0.0320(10) 0.0050(11)
C4 0.0670(11) 0.0924(15) 0.0591(10) 0.0049(10) 0.0296(9) 0.0075(10)
C5 0.0586(11) 0.0873(14) 0.0670(12) 0.0032(10) 0.0243(9) 0.0014(10)
C6 0.0587(10) 0.0838(13) 0.0566(10) 0.0021(9) 0.0193(8) 0.0091(9)
C7 0.1010(18) 0.1038(19) 0.1063(19) -0.0044(16) 0.0540(16) -0.0190(15)
C8 0.0959(17) 0.124(2) 0.0960(17) -0.0051(16) 0.0599(15) 0.0045(16)
C9 0.0859(16) 0.1011(18) 0.1053(19) -0.0227(15) 0.0372(14) 0.0018(14)
B1 0.0627(13) 0.0938(17) 0.0558(12) 0.0133(11) 0.0239(10) 0.0155(12)
O1 0.079(2) 0.161(4) 0.0726(17) 0.018(3) 0.0396(17) 0.036(3)
O2 0.0817(19) 0.163(5) 0.0825(13) 0.034(4) 0.0427(14) 0.044(4)
O1' 0.079(2) 0.161(4) 0.0726(17) 0.018(3) 0.0396(17) 0.036(3)
O2' 0.0817(19) 0.163(5) 0.0825(13) 0.034(4) 0.0427(14) 0.044(4)
C11 0.0655(10) 0.0773(12) 0.0515(9) -0.0056(9) 0.0302(8) -0.0149(9)
C12 0.0608(10) 0.0889(14) 0.0638(11) -0.0018(10) 0.0281(9) -0.0154(10)
C13 0.0577(11) 0.1188(19) 0.0614(11) -0.0055(12) 0.0228(9) -0.0240(12)
C14 0.0748(13) 0.119(2) 0.0617(12) -0.0246(12) 0.0354(11) -0.0437(14)
C15 0.0915(15) 0.0901(15) 0.0733(13) -0.0237(11) 0.0484(12) -0.0222(12)
C16 0.0731(12) 0.0865(14) 0.0579(10) -0.0076(10) 0.0319(9) -0.0101(10)
C17 0.0853(16) 0.1045(19) 0.115(2) 0.0006(17) 0.0336(15) 0.0067(15)
C18 0.111(2) 0.172(3) 0.0875(17) -0.054(2) 0.0416(16) -0.073(2)
C19 0.105(2) 0.114(2) 0.0909(18) -0.0054(16) 0.0262(15) 0.0209(17)
B2 0.0733(13) 0.0765(14) 0.0529(11) -0.0023(10) 0.0292(10) -0.0126(11)
O3 0.0903(11) 0.1314(14) 0.0670(9) -0.0326(10) 0.0420(8) -0.0359(10)
O4 0.1074(13) 0.192(2) 0.0698(10) -0.0509(12) 0.0500(9) -0.0784(15)
C21 0.0650(11) 0.0559(10) 0.0805(13) 0.0158(9) 0.0365(10) 0.0074(8)
C22 0.0760(14) 0.1015(17) 0.0679(13) 0.0198(12) 0.0145(11) -0.0083(12)
C23 0.0698(14) 0.1035(19) 0.0987(19) 0.0264(15) 0.0024(13) -0.0091(13)
C24 0.0629(13) 0.0961(18) 0.137(2) 0.0290(17) 0.0329(15) -0.0023(12)
C25 0.0689(13) 0.0688(12) 0.1181(19) 0.0166(12) 0.0457(13) 0.0042(10)
C26 0.0960(19) 0.0998(19) 0.160(3) 0.011(2) 0.089(2) 0.0013(16)
C27 0.134(3) 0.0914(18) 0.140(3) 0.0004(18) 0.103(2) -0.0007(17)
C28 0.1182(19) 0.0565(11) 0.0941(17) 0.0087(11) 0.0687(15) 0.0099(11)
C29 0.159(3) 0.0779(15) 0.0805(17) -0.0039(12) 0.0705(19) 0.0025(17)
C30 0.144(3) 0.0834(16) 0.0602(13) -0.0023(11) 0.0352(15) 0.0033(17)
C31 0.0921(15) 0.0848(15) 0.0632(12) 0.0011(11) 0.0215(11) 0.0037(12)
C32 0.0782(13) 0.0514(9) 0.0726(12) 0.0107(8) 0.0415(10) 0.0093(8)
N1 0.0612(9) 0.0808(11) 0.0623(9) 0.0141(8) 0.0217(8) -0.0015(8)
N2 0.0713(10) 0.0729(10) 0.0582(9) 0.0046(7) 0.0253(8) 0.0049(8)
C41 0.0707(11) 0.0452(8) 0.0540(9) -0.0004(7) 0.0267(8) -0.0037(7)
C42 0.0899(15) 0.0821(14) 0.0813(13) -0.0088(11) 0.0523(12) -0.0098(12)
C43 0.0777(14) 0.0886(16) 0.1082(19) -0.0037(14) 0.0497(14) -0.0013(12)
C44 0.0691(13) 0.0739(13) 0.0984(17) -0.0016(12) 0.0265(12) -0.0007(10)
C45 0.0751(12) 0.0495(9) 0.0664(11) 0.0015(8) 0.0215(9) -0.0022(8)
C46 0.0871(15) 0.0657(12) 0.0590(11) -0.0011(9) 0.0124(10) -0.0014(10)
C47 0.1091(18) 0.0623(11) 0.0506(10) -0.0028(9) 0.0251(11) -0.0026(11)
C48 0.0967(14) 0.0495(9) 0.0524(10) -0.0002(7) 0.0362(10) -0.0023(9)
C49 0.1193(19) 0.0705(13) 0.0688(13) -0.0084(10) 0.0575(14) -0.0042(12)
C50 0.1041(18) 0.0873(15) 0.0981(18) -0.0109(13) 0.0694(16) -0.0026(13)
C51 0.0786(13) 0.0823(13) 0.0786(13) -0.0067(11) 0.0426(11) -0.0055(11)
C52 0.0750(11) 0.0442(8) 0.0505(9) -0.0010(7) 0.0285(8) -0.0046(7)
N3 0.0767(10) 0.0673(9) 0.0593(9) -0.0077(7) 0.0366(8) -0.0109(8)
N4 0.0704(10) 0.0644(9) 0.0595(9) -0.0037(7) 0.0330(8) -0.0046(7)

loop_
_atom_type_symbol
_atom_type_description
_atom_type_scat_dispersion_real
_atom_type_scat_dispersion_imag
_atom_type_scat_source
C C 0.0181 0.0091 'International Tables Vol C Tables 4.2.6.8 and 6.1.1.4'
H H 0.0000 0.0000 'International Tables Vol C Tables 4.2.6.8 and 6.1.1.4'
B B 0.0090 0.0039 'International Tables Vol C Tables 4.2.6.8 and 6.1.1.4'
N N 0.0311 0.0180 'International Tables Vol C Tables 4.2.6.8 and 6.1.1.4'
O O 0.0492 0.0322 'International Tables Vol C Tables 4.2.6.8 and 6.1.1.4'

loop_
_geom_angle_atom_site_label_1
_geom_angle_atom_site_label_2
_geom_angle_atom_site_label_3
_geom_angle
C6 C1 C2 117.98(18)
C6 C1 B1 121.9(2)
C2 C1 B1 120.1(2)
C3 C2 C1 119.7(2)
C3 C2 C7 119.3(2)
C1 C2 C7 120.9(2)
C4 C3 C2 122.5(2)
C4 C3 H3 118.7
C2 C3 H3 118.7
C5 C4 C3 117.33(19)
C5 C4 C8 121.0(2)
C3 C4 C8 121.6(2)
C4 C5 C6 122.2(2)
C4 C5 H5 118.9
C6 C5 H5 118.9
C5 C6 C1 120.1(2)
C5 C6 C9 118.9(2)
C1 C6 C9 121.0(2)
C2 C7 H7A 109.5
C2 C7 H7B 109.5
H7A C7 H7B 109.5
C2 C7 H7C 109.5
H7A C7 H7C 109.5
H7B C7 H7C 109.5
C4 C8 H8A 109.5
C4 C8 H8B 109.5
H8A C8 H8B 109.5
C4 C8 H8C 109.5
H8A C8 H8C 109.5
H8B C8 H8C 109.5
C6 C9 H9A 109.5
C6 C9 H9B 109.5
H9A C9 H9B 109.5
C6 C9 H9C 109.5
H9A C9 H9C 109.5
H9B C9 H9C 109.5
O2' B1 O1' 105.4(4)
O2 B1 O1 111.7(4)
O2' B1 C1 118.7(4)
O1' B1 C1 119.9(3)
O2 B1 C1 118.9(3)
O1 B1 C1 118.5(3)
B1 O1 H1 109.5
B1 O2 H2 109.5
B1 O1' H1' 109.5
B1 O2' H2' 109.5
C16 C11 C12 118.39(18)
C16 C11 B2 120.70(19)
C12 C11 B2 120.92(19)
C13 C12 C11 119.9(2)
C13 C12 C17 119.3(2)
C11 C12 C17 120.8(2)
C14 C13 C12 122.3(2)
C14 C13 H13 118.8
C12 C13 H13 118.8
C13 C14 C15 117.7(2)
C13 C14 C18 121.1(3)
C15 C14 C18 121.2(3)
C14 C15 C16 122.1(2)
C14 C15 H15 119.0
C16 C15 H15 119.0
C11 C16 C15 119.6(2)
C11 C16 C19 121.3(2)
C15 C16 C19 119.1(2)
C12 C17 H17A 109.5
C12 C17 H17B 109.5
H17A C17 H17B 109.5
C12 C17 H17C 109.5
H17A C17 H17C 109.5
H17B C17 H17C 109.5
C14 C18 H18A 109.5
C14 C18 H18B 109.5
H18A C18 H18B 109.5
C14 C18 H18C 109.5
H18A C18 H18C 109.5
H18B C18 H18C 109.5
C16 C19 H19A 109.5
C16 C19 H19B 109.5
H19A C19 H19B 109.5
C16 C19 H19C 109.5
H19A C19 H19C 109.5
H19B C19 H19C 109.5
O4 B2 O3 121.5(2)
O4 B2 C11 119.17(18)
O3 B2 C11 119.30(19)
B2 O3 H3O 112(2)
B2 O4 H4O 113(2)
N1 C21 C25 122.0(2)
N1 C21 C32 119.25(17)
C25 C21 C32 118.7(2)
N1 C22 C23 124.1(3)
N1 C22 H22 118.0
C23 C22 H22 118.0
C24 C23 C22 118.4(3)
C24 C23 H23 120.8
C22 C23 H23 120.8
C23 C24 C25 120.2(2)
C23 C24 H24 119.9
C25 C24 H24 119.9
C24 C25 C21 117.9(2)
C24 C25 C26 123.0(3)
C21 C25 C26 119.1(3)
C27 C26 C25 121.9(3)
C27 C26 H26 119.0
C25 C26 H26 119.0
C26 C27 C28 121.2(3)
C26 C27 H27 119.4
C28 C27 H27 119.4
C29 C28 C27 122.4(3)
C29 C28 C32 117.9(3)
C27 C28 C32 119.7(3)
C30 C29 C28 120.2(2)
C30 C29 H29 119.9
C28 C29 H29 119.9
C29 C30 C31 119.0(3)
C29 C30 H30 120.5
C31 C30 H30 120.5
N2 C31 C30 123.5(3)
N2 C31 H31 118.3
C30 C31 H31 118.3
N2 C32 C28 121.1(2)
N2 C32 C21 119.52(17)
C28 C32 C21 119.4(2)
C22 N1 C21 117.45(19)
C31 N2 C32 118.39(19)
N3 C41 C45 121.40(18)
N3 C41 C52 119.22(17)
C45 C41 C52 119.39(17)
N3 C42 C43 124.3(2)
N3 C42 H42 117.9
C43 C42 H42 117.9
C44 C43 C42 118.4(2)
C44 C43 H43 120.8
C42 C43 H43 120.8
C43 C44 C45 120.0(2)
C43 C44 H44 120.0
C45 C44 H44 120.0
C44 C45 C41 118.2(2)
C44 C45 C46 122.4(2)
C41 C45 C46 119.5(2)
C47 C46 C45 121.3(2)
C47 C46 H46 119.4
C45 C46 H46 119.4
C46 C47 C48 121.42(19)
C46 C47 H47 119.3
C48 C47 H47 119.3
C49 C48 C52 117.5(2)
C49 C48 C47 122.78(19)
C52 C48 C47 119.7(2)
C50 C49 C48 120.3(2)
C50 C49 H49 119.8
C48 C49 H49 119.8
C49 C50 C51 118.5(2)
C49 C50 H50 120.7
C51 C50 H50 120.7
N4 C51 C50 123.8(2)
N4 C51 H51 118.1
C50 C51 H51 118.1
N4 C52 C48 121.72(18)
N4 C52 C41 119.61(15)
C48 C52 C41 118.68(18)
C42 N3 C41 117.80(18)
C51 N4 C52 118.14(17)

loop_
_geom_bond_atom_site_label_1
_geom_bond_atom_site_label_2
_geom_bond_distance
C1 C6 1.403(3)
C1 C2 1.405(3)
C1 B1 1.584(3)
C2 C3 1.385(3)
C2 C7 1.512(3)
C3 C4 1.381(3)
C3 H3 0.9300
C4 C5 1.376(3)
C4 C8 1.506(3)
C5 C6 1.388(3)
C5 H5 0.9300
C6 C9 1.507(4)
C7 H7A 0.9600
C7 H7B 0.9600
C7 H7C 0.9600
C8 H8A 0.9600
C8 H8B 0.9600
C8 H8C 0.9600
C9 H9A 0.9600
C9 H9B 0.9600
C9 H9C 0.9600
B1 O2' 1.310(8)
B1 O1' 1.335(6)
B1 O2 1.378(6)
B1 O1 1.382(5)
O1 H1 0.8200
O2 H2 0.8200
O1' H1' 0.8200
O2' H2' 0.8200
C11 C16 1.392(3)
C11 C12 1.405(3)
C11 B2 1.580(3)
C12 C13 1.382(3)
C12 C17 1.504(4)
C13 C14 1.368(4)
C13 H13 0.9300
C14 C15 1.380(4)
C14 C18 1.523(3)
C15 C16 1.394(3)
C15 H15 0.9300
C16 C19 1.504(4)
C17 H17A 0.9600
C17 H17B 0.9600
C17 H17C 0.9600
C18 H18A 0.9600
C18 H18B 0.9600
C18 H18C 0.9600
C19 H19A 0.9600
C19 H19B 0.9600
C19 H19C 0.9600
B2 O4 1.336(3)
B2 O3 1.336(3)
O3 H3O 0.91(4)
O4 H4O 0.88(4)
C21 N1 1.355(3)
C21 C25 1.406(3)
C21 C32 1.441(3)
C22 N1 1.321(3)
C22 C23 1.398(4)
C22 H22 0.9300
C23 C24 1.345(4)
C23 H23 0.9300
C24 C25 1.393(4)
C24 H24 0.9300
C25 C26 1.441(4)
C26 C27 1.321(5)
C26 H26 0.9300
C27 C28 1.410(4)
C27 H27 0.9300
C28 C29 1.398(4)
C28 C32 1.419(3)
C29 C30 1.333(4)
C29 H29 0.9300
C30 C31 1.396(4)
C30 H30 0.9300
C31 N2 1.319(3)
C31 H31 0.9300
C32 N2 1.351(3)
C41 N3 1.357(2)
C41 C45 1.415(3)
C41 C52 1.439(3)
C42 N3 1.324(3)
C42 C43 1.390(4)
C42 H42 0.9300
C43 C44 1.355(4)
C43 H43 0.9300
C44 C45 1.394(3)
C44 H44 0.9300
C45 C46 1.431(3)
C46 C47 1.328(4)
C46 H46 0.9300
C47 C48 1.428(3)
C47 H47 0.9300
C48 C49 1.391(3)
C48 C52 1.419(2)
C49 C50 1.352(4)
C49 H49 0.9300
C50 C51 1.396(3)
C50 H50 0.9300
C51 N4 1.315(3)
C51 H51 0.9300
C52 N4 1.354(3)

loop_
_geom_torsion_atom_site_label_1
_geom_torsion_atom_site_label_2
_geom_torsion_atom_site_label_3
_geom_torsion_atom_site_label_4
_geom_torsion
C6 C1 C2 C3 -0.5(3)
B1 C1 C2 C3 178.60(18)
C6 C1 C2 C7 -179.3(2)
B1 C1 C2 C7 -0.3(3)
C1 C2 C3 C4 -2.0(3)
C7 C2 C3 C4 176.9(2)
C2 C3 C4 C5 2.2(3)
C2 C3 C4 C8 -176.1(2)
C3 C4 C5 C6 0.0(3)
C8 C4 C5 C6 178.4(2)
C4 C5 C6 C1 -2.4(3)
C4 C5 C6 C9 178.1(2)
C2 C1 C6 C5 2.6(3)
B1 C1 C6 C5 -176.44(18)
C2 C1 C6 C9 -178.0(2)
B1 C1 C6 C9 2.9(3)
C6 C1 B1 O2' 128.4(4)
C2 C1 B1 O2' -50.7(4)
C6 C1 B1 O1' -100.2(4)
C2 C1 B1 O1' 80.8(4)
C6 C1 B1 O2 86.9(4)
C2 C1 B1 O2 -92.1(4)
C6 C1 B1 O1 -54.3(4)
C2 C1 B1 O1 126.7(3)
C16 C11 C12 C13 -0.2(3)
B2 C11 C12 C13 179.84(18)
C16 C11 C12 C17 179.5(2)
B2 C11 C12 C17 -0.5(3)
C11 C12 C13 C14 2.0(3)
C17 C12 C13 C14 -177.7(2)
C12 C13 C14 C15 -2.2(3)
C12 C13 C14 C18 177.8(2)
C13 C14 C15 C16 0.7(3)
C18 C14 C15 C16 -179.3(2)
C12 C11 C16 C15 -1.2(3)
B2 C11 C16 C15 178.72(19)
C12 C11 C16 C19 -179.7(2)
B2 C11 C16 C19 0.2(3)
C14 C15 C16 C11 1.0(3)
C14 C15 C16 C19 179.6(2)
C16 C11 B2 O4 70.7(3)
C12 C11 B2 O4 -109.4(3)
C16 C11 B2 O3 -108.2(3)
C12 C11 B2 O3 71.7(3)
N1 C22 C23 C24 0.8(4)
C22 C23 C24 C25 -0.9(4)
C23 C24 C25 C21 -0.2(4)
C23 C24 C25 C26 -179.5(3)
N1 C21 C25 C24 1.6(3)
C32 C21 C25 C24 -177.1(2)
N1 C21 C25 C26 -179.1(2)
C32 C21 C25 C26 2.2(3)
C24 C25 C26 C27 177.6(3)
C21 C25 C26 C27 -1.7(4)
C25 C26 C27 C28 -0.4(5)
C26 C27 C28 C29 -177.8(3)
C26 C27 C28 C32 1.9(4)
C27 C28 C29 C30 179.0(3)
C32 C28 C29 C30 -0.8(4)
C28 C29 C30 C31 1.1(4)
C29 C30 C31 N2 -0.4(4)
C29 C28 C32 N2 -0.2(3)
C27 C28 C32 N2 -179.9(2)
C29 C28 C32 C21 178.41(19)
C27 C28 C32 C21 -1.3(3)
N1 C21 C32 N2 -0.8(3)
C25 C21 C32 N2 177.92(18)
N1 C21 C32 C28 -179.45(18)
C25 C21 C32 C28 -0.7(3)
C23 C22 N1 C21 0.5(4)
C25 C21 N1 C22 -1.7(3)
C32 C21 N1 C22 177.0(2)
C30 C31 N2 C32 -0.6(3)
C28 C32 N2 C31 0.9(3)
C21 C32 N2 C31 -177.77(19)
N3 C42 C43 C44 -0.4(4)
C42 C43 C44 C45 0.7(4)
C43 C44 C45 C41 -0.1(3)
C43 C44 C45 C46 -180.0(2)
N3 C41 C45 C44 -0.9(3)
C52 C41 C45 C44 179.28(17)
N3 C41 C45 C46 179.00(18)
C52 C41 C45 C46 -0.8(3)
C44 C45 C46 C47 179.8(2)
C41 C45 C46 C47 -0.1(3)
C45 C46 C47 C48 0.4(3)
C46 C47 C48 C49 179.8(2)
C46 C47 C48 C52 0.2(3)
C52 C48 C49 C50 -0.1(3)
C47 C48 C49 C50 -179.8(2)
C48 C49 C50 C51 0.6(4)
C49 C50 C51 N4 -0.2(4)
C49 C48 C52 N4 -0.7(3)
C47 C48 C52 N4 178.90(17)
C49 C48 C52 C41 179.30(17)
C47 C48 C52 C41 -1.1(3)
N3 C41 C52 N4 1.6(2)
C45 C41 C52 N4 -178.61(16)
N3 C41 C52 C48 -178.45(16)
C45 C41 C52 C48 1.4(2)
C43 C42 N3 C41 -0.6(3)
C45 C41 N3 C42 1.2(3)
C52 C41 N3 C42 -178.98(18)
C50 C51 N4 C52 -0.6(3)
C48 C52 N4 C51 1.1(3)
C41 C52 N4 C51 -178.94(17)
